data_7055739
loop_
_publ_author_name
'Wan, Kun-Ming'
'Tong, Yuan-Bo'
'Li, Li'
'Zou, Yang'
'Duan, Hai-Bao'
'Liu, Jian-Lan'
'Ren, XiaoMing'

_publ_section_title
;
 Investigation of thermochromic photoluminescent, dielectric and crystal
 structural properties for an inorganic-organic hybrid solid of
 [1-hexyl-3-methylimidazolium][PbBr3]
;
_journal_name_full 'New J. Chem.'
_journal_paper_doi 10.1039/C6NJ01508E
_journal_year 2016
_chemical_formula_sum 'C10 H19 Br3 N2 Pb'
_chemical_formula_weight 614.19
_space_group_crystal_system monoclinic
_space_group_IT_number 14
_space_group_name_Hall '-P 2ybc'
_space_group_name_H-M_alt 'P 1 21/c 1'
_symmetry_space_group_name_Hall '-P 2ybc'
_symmetry_space_group_name_H-M 'P 1 21/c 1'
_atom_sites_solution_hydrogens geom
_audit_creation_method SHELXL-2014/7
_audit_update_record
;
2016-08-09 deposited with the CCDC.
2016-08-22 downloaded from the CCDC.
;
_cell_angle_alpha 90
_cell_angle_beta 109.638(15)
_cell_angle_gamma 90
_cell_formula_units_Z 4
_cell_length_a 9.389(4)
_cell_length_b 7.955(3)
_cell_length_c 22.888(8)
_cell_measurement_reflns_used 9776
_cell_measurement_temperature 173(2)
_cell_measurement_theta_max 27.52
_cell_measurement_theta_min 2.99
_cell_volume 1610.1(11)
_computing_cell_refinement 'Bruker APEXII'
_computing_data_collection 'Bruker APEXII'
_computing_data_reduction 'Bruker SAINT'
_computing_molecular_graphics 'Bruker SHELXTL'
_computing_publication_material 'Bruker SHELXTL'
_computing_structure_refinement 'SHELXL-2014/7 (Sheldrick, 2014)'
_computing_structure_solution 'Bruker SHELXTL'
_diffrn_ambient_temperature 173(2)
_diffrn_measured_fraction_theta_full 0.999
_diffrn_measured_fraction_theta_max 0.996
_diffrn_measurement_device_type 'CCD area detector'
_diffrn_measurement_method 'phi and omega scans'
_diffrn_radiation_type MoK\a
_diffrn_radiation_wavelength 0.71073
_diffrn_reflns_av_R_equivalents 0.0606
_diffrn_reflns_av_unetI/netI 0.0352
_diffrn_reflns_Laue_measured_fraction_full 0.999
_diffrn_reflns_Laue_measured_fraction_max 0.996
_diffrn_reflns_limit_h_max 12
_diffrn_reflns_limit_h_min -12
_diffrn_reflns_limit_k_max 10
_diffrn_reflns_limit_k_min -9
_diffrn_reflns_limit_l_max 29
_diffrn_reflns_limit_l_min -29
_diffrn_reflns_number 27388
_diffrn_reflns_point_group_measured_fraction_full 0.999
_diffrn_reflns_point_group_measured_fraction_max 0.996
_diffrn_reflns_theta_full 25.242
_diffrn_reflns_theta_max 27.517
_diffrn_reflns_theta_min 2.729
_diffrn_source 'fine-focus sealed tube'
_exptl_absorpt_coefficient_mu 17.904
_exptl_absorpt_correction_T_max 0.167
_exptl_absorpt_correction_T_min 0.019
_exptl_absorpt_correction_type multi-scan
_exptl_crystal_colour colorless
_exptl_crystal_density_diffrn 2.534
_exptl_crystal_description bulk
_exptl_crystal_F_000 1120
_exptl_crystal_size_max 0.3
_exptl_crystal_size_mid 0.2
_exptl_crystal_size_min 0.1
_exptl_transmission_factor_max 0.167
_exptl_transmission_factor_min 0.019
_refine_diff_density_max 2.037
_refine_diff_density_min -3.263
_refine_diff_density_rms 0.240
_refine_ls_extinction_coef 0.00352(18)
_refine_ls_extinction_expression Fc^*^=kFc[1+0.001xFc^2^\l^3^/sin(2\q)]^-1/4^
_refine_ls_extinction_method 'SHELXL-2014/7 (Sheldrick 2014'
_refine_ls_goodness_of_fit_ref 1.118
_refine_ls_hydrogen_treatment constr
_refine_ls_matrix_type full
_refine_ls_number_parameters 148
_refine_ls_number_reflns 3682
_refine_ls_number_restraints 136
_refine_ls_restrained_S_all 2.542
_refine_ls_R_factor_all 0.0463
_refine_ls_R_factor_gt 0.0382
_refine_ls_shift/su_max 0.001
_refine_ls_shift/su_mean 0.000
_refine_ls_structure_factor_coef Fsqd
_refine_ls_weighting_details 'w=1/[\s^2^(Fo^2^)+(0.0370P)^2^+18.7489P] where P=(Fo^2^+2Fc^2^)/3'
_refine_ls_weighting_scheme calc
_refine_ls_wR_factor_gt 0.0920
_refine_ls_wR_factor_ref 0.0987
_reflns_Friedel_coverage 0.000
_reflns_number_gt 3278
_reflns_number_total 3682
_reflns_threshold_expression 'I > 2\s(I)'
_cod_data_source_file c6nj01508e2.cif
_cod_data_source_block 173k
_cod_database_code 7055739
_shelx_shelxl_version_number 2014/7
_shelx_space_group_comment
;
The symmetry employed for this shelxl refinement is uniquely defined
by the following loop, which should always be used as a source of
symmetry information in preference to the above space-group names.
They are only intended as comments.
;

loop_
_space_group_symop_operation_xyz
'x, y, z'
'-x, y+1/2, -z+1/2'
'-x, -y, -z'
'x, -y-1/2, z-1/2'

loop_
_atom_site_label
_atom_site_type_symbol
_atom_site_fract_x
_atom_site_fract_y
_atom_site_fract_z
_atom_site_U_iso_or_equiv
_atom_site_adp_type
_atom_site_occupancy
_atom_site_site_symmetry_order
_atom_site_calc_flag
_atom_site_refinement_flags_posn
_atom_site_refinement_flags_adp
N1 N 0.0660(7) 0.6686(8) 0.8412(3) 0.0270(14) Uani 1 1 d . .
N2 N 0.0804(8) 0.4298(9) 0.8864(3) 0.0304(15) Uani 1 1 d . .
C1 C 0.1024(12) 0.8119(13) 0.8083(5) 0.0432(19) Uani 1 1 d . U
H1A H 0.2096 0.8162 0.8168 0.065 Uiso 1 1 calc R U
H1B H 0.0697 0.9141 0.8221 0.065 Uiso 1 1 calc R U
H1C H 0.0517 0.7990 0.7645 0.065 Uiso 1 1 calc R U
C2 C -0.0599(11) 0.6529(12) 0.8587(5) 0.0372(14) Uani 1 1 d . U
H2 H -0.1371 0.7313 0.8524 0.045 Uiso 1 1 calc R U
C3 C -0.0503(11) 0.5047(12) 0.8863(4) 0.0378(13) Uani 1 1 d . U
H3 H -0.1203 0.4598 0.9026 0.045 Uiso 1 1 calc R U
C4 C 0.1483(11) 0.5319(12) 0.8586(4) 0.0381(13) Uani 1 1 d . U
H4 H 0.2396 0.5106 0.8524 0.046 Uiso 1 1 calc R U
C5 C 0.1322(13) 0.2610(14) 0.9117(5) 0.0482(14) Uani 1 1 d . U
H5A H 0.2290 0.2377 0.9068 0.058 Uiso 1 1 calc R U
H5B H 0.0605 0.1777 0.8880 0.058 Uiso 1 1 calc R U
C6 C 0.1484(13) 0.2453(14) 0.9793(5) 0.0492(14) Uani 1 1 d . U
H6A H 0.2326 0.3149 1.0032 0.059 Uiso 1 1 calc R U
H6B H 0.0579 0.2907 0.9849 0.059 Uiso 1 1 calc R U
C7 C 0.1724(15) 0.0749(14) 1.0055(6) 0.0640(17) Uani 1 1 d D U
H7A H 0.1964 0.0867 1.0500 0.077 Uiso 1 1 calc R U
H7B H 0.0758 0.0176 0.9901 0.077 Uiso 1 1 calc DR U
C8 C 0.2828(15) -0.0370(14) 0.9964(6) 0.0623(17) Uani 1 1 d D U
H8A H 0.3818 0.0119 1.0167 0.075 Uiso 1 1 calc R U
H8B H 0.2672 -0.0404 0.9523 0.075 Uiso 1 1 calc R U
C9 C 0.2870(16) -0.2195(14) 1.0192(6) 0.066(2) Uani 1 1 d D U
H9A H 0.2891 -0.2184 1.0619 0.080 Uiso 1 1 calc R U
H9B H 0.1949 -0.2760 0.9945 0.080 Uiso 1 1 calc R U
C10 C 0.4132(17) -0.3126(18) 1.0159(7) 0.073(3) Uani 1 1 d . U
H10A H 0.4074 -0.3225 0.9734 0.110 Uiso 1 1 calc R U
H10B H 0.4125 -0.4226 1.0331 0.110 Uiso 1 1 calc R U
H10C H 0.5048 -0.2555 1.0391 0.110 Uiso 1 1 calc R U
Pb1 Pb 0.50893(3) 0.40448(3) 0.75247(2) 0.02048(12) Uani 1 1 d . .
Br1 Br 0.54186(9) 0.65484(10) 0.85411(3) 0.02640(19) Uani 1 1 d . .
Br2 Br 0.24628(9) 0.59345(10) 0.68761(4) 0.0313(2) Uani 1 1 d . .
Br3 Br 0.32311(10) 0.17996(10) 0.79763(4) 0.0298(2) Uani 1 1 d . .

loop_
_atom_site_aniso_label
_atom_site_aniso_U_11
_atom_site_aniso_U_22
_atom_site_aniso_U_33
_atom_site_aniso_U_23
_atom_site_aniso_U_13
_atom_site_aniso_U_12
N1 0.027(3) 0.027(3) 0.034(4) -0.001(3) 0.018(3) 0.001(3)
N2 0.029(3) 0.038(4) 0.025(3) 0.000(3) 0.010(3) 0.008(3)
C1 0.052(4) 0.041(4) 0.049(4) 0.005(4) 0.033(3) 0.000(3)
C2 0.040(3) 0.040(3) 0.041(3) 0.004(3) 0.027(2) 0.007(2)
C3 0.042(3) 0.041(3) 0.041(3) 0.005(2) 0.028(2) 0.006(2)
C4 0.042(3) 0.043(3) 0.041(3) 0.003(2) 0.028(2) 0.009(2)
C5 0.055(3) 0.050(3) 0.046(3) 0.006(2) 0.025(2) 0.011(2)
C6 0.058(3) 0.051(3) 0.046(3) 0.008(2) 0.026(2) 0.008(3)
C7 0.075(3) 0.064(3) 0.055(3) 0.012(3) 0.024(3) 0.010(3)
C8 0.073(3) 0.062(3) 0.056(3) 0.010(3) 0.027(3) 0.008(3)
C9 0.078(4) 0.068(4) 0.058(4) 0.015(4) 0.028(3) 0.011(4)
C10 0.088(5) 0.074(5) 0.061(5) 0.015(5) 0.029(5) 0.007(5)
Pb1 0.02722(17) 0.01558(17) 0.02406(17) 0.00070(10) 0.01579(12) 0.00075(10)
Br1 0.0285(4) 0.0355(4) 0.0194(4) -0.0003(3) 0.0134(3) -0.0027(3)
Br2 0.0299(4) 0.0277(4) 0.0337(5) -0.0002(3) 0.0071(3) 0.0010(3)
Br3 0.0436(5) 0.0218(4) 0.0384(5) 0.0021(3) 0.0328(4) 0.0004(3)

loop_
_atom_type_symbol
_atom_type_description
_atom_type_scat_dispersion_real
_atom_type_scat_dispersion_imag
_atom_type_scat_source
C C 0.0033 0.0016 'International Tables Vol C Tables 4.2.6.8 and 6.1.1.4'
H H 0.0000 0.0000 'International Tables Vol C Tables 4.2.6.8 and 6.1.1.4'
Br Br -0.2901 2.4595 'International Tables Vol C Tables 4.2.6.8 and 6.1.1.4'
N N 0.0061 0.0033 'International Tables Vol C Tables 4.2.6.8 and 6.1.1.4'
Pb Pb -3.3944 10.1111 'International Tables Vol C Tables 4.2.6.8 and 6.1.1.4'

loop_
_geom_angle_atom_site_label_1
_geom_angle_atom_site_label_2
_geom_angle_atom_site_label_3
_geom_angle
_geom_angle_site_symmetry_1
_geom_angle_site_symmetry_3
C4 N1 C2 108.1(7) . .
C4 N1 C1 125.7(7) . .
C2 N1 C1 126.3(7) . .
C4 N2 C3 108.1(7) . .
C4 N2 C5 126.7(8) . .
C3 N2 C5 125.1(8) . .
N1 C1 H1A 109.5 . .
N1 C1 H1B 109.5 . .
H1A C1 H1B 109.5 . .
N1 C1 H1C 109.5 . .
H1A C1 H1C 109.5 . .
H1B C1 H1C 109.5 . .
C3 C2 N1 107.0(8) . .
C3 C2 H2 126.5 . .
N1 C2 H2 126.5 . .
C2 C3 N2 107.9(8) . .
C2 C3 H3 126.1 . .
N2 C3 H3 126.1 . .
N1 C4 N2 109.0(8) . .
N1 C4 H4 125.5 . .
N2 C4 H4 125.5 . .
N2 C5 C6 112.5(9) . .
N2 C5 H5A 109.1 . .
C6 C5 H5A 109.1 . .
N2 C5 H5B 109.1 . .
C6 C5 H5B 109.1 . .
H5A C5 H5B 107.8 . .
C7 C6 C5 116.3(10) . .
C7 C6 H6A 108.2 . .
C5 C6 H6A 108.2 . .
C7 C6 H6B 108.2 . .
C5 C6 H6B 108.2 . .
H6A C6 H6B 107.4 . .
C8 C7 C6 122.3(11) . .
C8 C7 H7A 106.8 . .
C6 C7 H7A 106.8 . .
C8 C7 H7B 106.8 . .
C6 C7 H7B 106.8 . .
H7A C7 H7B 106.6 . .
C7 C8 C9 118.3(10) . .
C7 C8 H8A 107.7 . .
C9 C8 H8A 107.7 . .
C7 C8 H8B 107.7 . .
C9 C8 H8B 107.7 . .
H8A C8 H8B 107.1 . .
C10 C9 C8 113.6(11) . .
C10 C9 H9A 108.8 . .
C8 C9 H9A 108.8 . .
C10 C9 H9B 108.8 . .
C8 C9 H9B 108.8 . .
H9A C9 H9B 107.7 . .
C9 C10 H10A 109.5 . .
C9 C10 H10B 109.5 . .
H10A C10 H10B 109.5 . .
C9 C10 H10C 109.5 . .
H10A C10 H10C 109.5 . .
H10B C10 H10C 109.5 . .
Br2 Pb1 Br3 89.52(4) . .
Br2 Pb1 Br1 84.21(3) . .
Br3 Pb1 Br1 92.85(3) . .
Br2 Pb1 Br1 92.96(3) . 2_646
Br3 Pb1 Br1 86.19(3) . 2_646
Br1 Pb1 Br1 177.016(14) . 2_646
Br2 Pb1 Br3 83.92(4) . 2_656
Br3 Pb1 Br3 172.76(2) . 2_656
Br1 Pb1 Br3 83.46(3) . 2_656
Br1 Pb1 Br3 97.18(3) 2_646 2_656
Pb1 Br1 Pb1 82.22(3) . 2_656
Pb1 Br3 Pb1 82.19(3) . 2_646

loop_
_geom_bond_atom_site_label_1
_geom_bond_atom_site_label_2
_geom_bond_distance
_geom_bond_site_symmetry_2
N1 C4 1.317(11) .
N1 C2 1.376(11) .
N1 C1 1.468(11) .
N2 C4 1.320(12) .
N2 C3 1.363(11) .
N2 C5 1.478(13) .
C1 H1A 0.9600 .
C1 H1B 0.9600 .
C1 H1C 0.9600 .
C2 C3 1.325(13) .
C2 H2 0.9300 .
C3 H3 0.9300 .
C4 H4 0.9300 .
C5 C6 1.510(14) .
C5 H5A 0.9700 .
C5 H5B 0.9700 .
C6 C7 1.468(15) .
C6 H6A 0.9700 .
C6 H6B 0.9700 .
C7 C8 1.434(13) .
C7 H7A 0.9700 .
C7 H7B 0.9700 .
C8 C9 1.539(13) .
C8 H8A 0.9700 .
C8 H8B 0.9700 .
C9 C10 1.420(17) .
C9 H9A 0.9700 .
C9 H9B 0.9700 .
C10 H10A 0.9600 .
C10 H10B 0.9600 .
C10 H10C 0.9600 .
Pb1 Br2 2.8432(12) .
Pb1 Br3 2.9179(11) .
Pb1 Br1 2.9985(11) .
Pb1 Br1 3.0561(11) 2_646
Pb1 Br3 3.1337(11) 2_656
Br1 Pb1 3.0562(11) 2_656
Br3 Pb1 3.1337(11) 2_646

loop_
_geom_torsion_atom_site_label_1
_geom_torsion_atom_site_label_2
_geom_torsion_atom_site_label_3
_geom_torsion_atom_site_label_4
_geom_torsion
C4 N1 C2 C3 -0.4(11)
C1 N1 C2 C3 179.2(9)
N1 C2 C3 N2 0.6(11)
C4 N2 C3 C2 -0.5(11)
C5 N2 C3 C2 -178.6(9)
C2 N1 C4 N2 0.1(11)
C1 N1 C4 N2 -179.5(8)
C3 N2 C4 N1 0.2(11)
C5 N2 C4 N1 178.3(9)
C4 N2 C5 C6 124.4(10)
C3 N2 C5 C6 -57.9(13)
N2 C5 C6 C7 169.3(10)
C5 C6 C7 C8 48.1(18)
C6 C7 C8 C9 -173.1(12)
C7 C8 C9 C10 -171.6(13)

loop_
_publcif_info_exptl_table_extra_item
sin_theta_over_lambda_max
